data_1560900
loop_
_publ_author_name
'Cramer, Alisha J.'
'Cole, Jacqueline M.'

_publ_section_title
;
 Host-guest prospects of neodymium and gadolinium ultraphosphate
 frameworks for nuclear waste storage: Multi-temperature topological
 analysis of nanoporous cages in RP5O14
;
_journal_name_full 'Journal of Solid State Chemistry'
_journal_page_first 250
_journal_page_last 257
_journal_paper_doi 10.1016/j.jssc.2018.07.020
_journal_volume 266
_journal_year 2018
_chemical_formula_sum 'Gd O14 P5'
_chemical_formula_weight 536.10
_space_group_IT_number 53
_space_group_name_Hall '-P 2ac 2'
_space_group_name_H-M_alt 'P m n a'
_symmetry_cell_setting orthorhombic
_symmetry_space_group_name_H-M 'P m n a'
_atom_sites_solution_hydrogens none
_atom_sites_solution_primary direct
_atom_sites_solution_secondary difmap
_audit_creation_method SHELXL-97
_cell_angle_alpha 90.00
_cell_angle_beta 90.00
_cell_angle_gamma 90.00
_cell_formula_units_Z 4
_cell_length_a 13.064(3)
_cell_length_b 8.7705(18)
_cell_length_c 8.9925(18)
_cell_measurement_reflns_used 512
_cell_measurement_temperature 410(2)
_cell_measurement_theta_max 28.28
_cell_measurement_theta_min 2.0
_cell_volume 1030.3(4)
_computing_cell_refinement
;
Rigaku CrystalClear-SM Expert 2.0
;
_computing_data_collection 'Rigaku CrystalClear-SM Expert 2.0'
_computing_data_reduction
;
Rigaku CrystalClear-SM Expert 2.0
;
_computing_molecular_graphics
;
SHELXTL-PLUS (Sheldrick, 1995)
;
_computing_publication_material 'SHELXL-97 (Sheldrick, 1997)'
_computing_structure_refinement 'SHELXL-97 (Sheldrick, 1997)'
_computing_structure_solution 'SHELXS-97 (Sheldrick, 1990)'
_diffrn_ambient_temperature 410(2)
_diffrn_measured_fraction_theta_full 0.840
_diffrn_measured_fraction_theta_max 0.840
_diffrn_measurement_device_type 'Rigaku Saturn 724+ CCD'
_diffrn_measurement_method '\w scans'
_diffrn_radiation_monochromator graphite
_diffrn_radiation_source 'fine-focus sealed tube'
_diffrn_radiation_type MoK\a
_diffrn_radiation_wavelength 0.71073
_diffrn_reflns_av_R_equivalents 0.0637
_diffrn_reflns_av_sigmaI/netI 0.0434
_diffrn_reflns_limit_h_max 17
_diffrn_reflns_limit_h_min -14
_diffrn_reflns_limit_k_max 9
_diffrn_reflns_limit_k_min -11
_diffrn_reflns_limit_l_max 9
_diffrn_reflns_limit_l_min -12
_diffrn_reflns_number 3559
_diffrn_reflns_theta_full 30.41
_diffrn_reflns_theta_max 30.41
_diffrn_reflns_theta_min 3.12
_diffrn_standards_decay_% 0
_diffrn_standards_interval_count 0
_diffrn_standards_interval_time 0
_diffrn_standards_number 0
_exptl_absorpt_coefficient_mu 7.300
_exptl_absorpt_correction_T_max 0.105
_exptl_absorpt_correction_T_min 0.069
_exptl_absorpt_correction_type empirical
_exptl_absorpt_process_details
;
T. Higashi, ABSCOR, empirical absorption correction
;
_exptl_crystal_colour colourless
_exptl_crystal_density_diffrn 3.456
_exptl_crystal_density_method 'not measured'
_exptl_crystal_description block
_exptl_crystal_F_000 1004
_exptl_crystal_size_max 0.4
_exptl_crystal_size_mid 0.4
_exptl_crystal_size_min 0.3
_refine_diff_density_max 2.157
_refine_diff_density_min -1.484
_refine_diff_density_rms 0.242
_refine_ls_extinction_coef 0.0108(9)
_refine_ls_extinction_expression Fc^*^=kFc[1+0.001xFc^2^\l^3^/sin(2\q)]^-1/4^
_refine_ls_extinction_method SHELXL
_refine_ls_goodness_of_fit_ref 1.139
_refine_ls_hydrogen_treatment none
_refine_ls_matrix_type full
_refine_ls_number_parameters 99
_refine_ls_number_reflns 1371
_refine_ls_number_restraints 0
_refine_ls_restrained_S_all 1.139
_refine_ls_R_factor_all 0.0373
_refine_ls_R_factor_gt 0.0365
_refine_ls_shift/su_max 0.000
_refine_ls_shift/su_mean 0.000
_refine_ls_structure_factor_coef Fsqd
_refine_ls_weighting_details 'calc w=1/[\s^2^(Fo^2^)+(0.0466P)^2^+5.1530P] where P=(Fo^2^+2Fc^2^)/3'
_refine_ls_weighting_scheme calc
_refine_ls_wR_factor_gt 0.0938
_refine_ls_wR_factor_ref 0.0943
_reflns_number_gt 1345
_reflns_number_total 1371
_reflns_threshold_expression >2sigma(I)
_cod_data_source_file 2gd410d-3aortho.cif
_cod_data_source_block 2gd410d-3a
_cod_original_sg_symbol_H-M Pmna
_cod_database_code 1560900

loop_
_symmetry_equiv_pos_as_xyz
'x, y, z'
'-x+1/2, -y, z+1/2'
'-x+1/2, y, -z+1/2'
'x, -y, -z'
'-x, -y, -z'
'x-1/2, y, -z-1/2'
'x-1/2, -y, z-1/2'
'-x, y, z'

loop_
_atom_site_label
_atom_site_type_symbol
_atom_site_fract_x
_atom_site_fract_y
_atom_site_fract_z
_atom_site_U_iso_or_equiv
_atom_site_adp_type
_atom_site_occupancy
_atom_site_symmetry_multiplicity
_atom_site_calc_flag
_atom_site_refinement_flags
_atom_site_disorder_assembly
_atom_site_disorder_group
Gd1 Gd 0.0000 0.27713(4) 0.18997(3) 0.00975(17) Uani 1 2 d S . .
P1 P -0.16492(10) 0.76339(14) 0.45090(14) 0.0111(3) Uani 1 1 d . . .
P2 P 0.0000 0.6851(2) 0.24511(19) 0.0101(3) Uani 1 2 d S . .
P3 P -0.32761(13) 1.0000 0.5000 0.0103(3) Uani 1 2 d S . .
P4 P -0.29784(13) 0.5000 0.5000 0.0116(3) Uani 1 2 d S . .
O1 O 0.0000 0.5317(7) 0.3112(5) 0.0171(11) Uani 1 2 d S . .
O2 O -0.0946(4) 0.7850(5) 0.3118(4) 0.0177(9) Uani 1 1 d . . .
O3 O -0.1124(4) 0.7726(5) 0.5954(5) 0.0237(9) Uani 1 1 d . . .
O4 O -0.3512(3) 0.4134(5) 0.3833(4) 0.0222(8) Uani 1 1 d . . .
O5 O -0.2475(3) 0.8871(5) 0.4175(4) 0.0241(9) Uani 1 1 d . . .
O6 O 0.1174(3) 0.0813(4) 0.1192(4) 0.0199(8) Uani 1 1 d . . .
O7 O -0.2192(4) 0.6103(5) 0.4140(4) 0.0264(9) Uani 1 1 d . . .
O8 O 0.0000 0.2908(7) -0.0822(6) 0.0203(12) Uani 1 2 d S . .

loop_
_atom_site_aniso_label
_atom_site_aniso_U_11
_atom_site_aniso_U_22
_atom_site_aniso_U_33
_atom_site_aniso_U_23
_atom_site_aniso_U_13
_atom_site_aniso_U_12
Gd1 0.0112(2) 0.0084(3) 0.0097(2) -0.00023(11) 0.000 0.000
P1 0.0117(6) 0.0096(6) 0.0118(6) -0.0005(4) 0.0000(4) 0.0019(4)
P2 0.0105(7) 0.0109(8) 0.0089(7) -0.0007(6) 0.000 0.000
P3 0.0100(7) 0.0084(7) 0.0126(7) -0.0006(6) 0.000 0.000
P4 0.0114(7) 0.0092(8) 0.0142(7) -0.0001(6) 0.000 0.000
O1 0.024(3) 0.005(3) 0.022(3) -0.0004(18) 0.000 0.000
O2 0.0169(19) 0.015(2) 0.021(2) 0.0032(13) 0.0067(14) 0.0092(14)
O3 0.029(2) 0.027(2) 0.0151(18) -0.0008(15) -0.0083(16) 0.0017(17)
O4 0.0187(17) 0.020(2) 0.027(2) -0.0045(16) -0.0059(15) -0.0036(15)
O5 0.0255(19) 0.030(2) 0.0163(17) 0.0001(16) -0.0006(15) 0.0183(18)
O6 0.0233(18) 0.0143(18) 0.0222(17) -0.0014(14) 0.0031(15) 0.0063(15)
O7 0.035(2) 0.020(2) 0.0246(19) -0.0084(16) 0.0125(17) -0.0157(18)
O8 0.028(3) 0.022(3) 0.011(2) 0.000(2) 0.000 0.000

loop_
_atom_type_symbol
_atom_type_description
_atom_type_scat_dispersion_real
_atom_type_scat_dispersion_imag
_atom_type_scat_source
O O 0.0106 0.0060 'International Tables Vol C Tables 4.2.6.8 and 6.1.1.4'
P P 0.1023 0.0942 'International Tables Vol C Tables 4.2.6.8 and 6.1.1.4'
Gd Gd -0.1653 3.9035 'International Tables Vol C Tables 4.2.6.8 and 6.1.1.4'

loop_
_geom_angle_atom_site_label_1
_geom_angle_atom_site_label_2
_geom_angle_atom_site_label_3
_geom_angle
_geom_angle_site_symmetry_1
_geom_angle_site_symmetry_3
O4 Gd1 O4 109.9(2) 6_656 3_455
O4 Gd1 O6 144.43(14) 6_656 8
O4 Gd1 O6 76.27(15) 3_455 8
O4 Gd1 O6 76.27(15) 6_656 .
O4 Gd1 O6 144.43(14) 3_455 .
O6 Gd1 O6 79.9(2) 8 .
O4 Gd1 O8 72.45(12) 6_656 .
O4 Gd1 O8 72.45(12) 3_455 .
O6 Gd1 O8 76.65(15) 8 .
O6 Gd1 O8 76.65(14) . .
O4 Gd1 O3 79.53(15) 6_656 5_566
O4 Gd1 O3 142.55(15) 3_455 5_566
O6 Gd1 O3 117.65(14) 8 5_566
O6 Gd1 O3 72.48(14) . 5_566
O8 Gd1 O3 142.27(12) . 5_566
O4 Gd1 O3 142.55(15) 6_656 4_566
O4 Gd1 O3 79.53(15) 3_455 4_566
O6 Gd1 O3 72.48(14) 8 4_566
O6 Gd1 O3 117.65(14) . 4_566
O8 Gd1 O3 142.27(12) . 4_566
O3 Gd1 O3 73.2(2) 5_566 4_566
O4 Gd1 O1 70.69(12) 6_656 .
O4 Gd1 O1 70.69(12) 3_455 .
O6 Gd1 O1 139.73(10) 8 .
O6 Gd1 O1 139.73(10) . .
O8 Gd1 O1 113.22(19) . .
O3 Gd1 O1 79.35(14) 5_566 .
O3 Gd1 O1 79.35(14) 4_566 .
O3 P1 O7 116.6(3) . .
O3 P1 O5 117.0(2) . .
O7 P1 O5 104.1(3) . .
O3 P1 O2 115.2(3) . .
O7 P1 O2 101.7(2) . .
O5 P1 O2 99.7(2) . .
O1 P2 O8 122.0(3) . 5_565
O1 P2 O2 110.1(2) . 8
O8 P2 O2 106.7(2) 5_565 8
O1 P2 O2 110.1(2) . .
O8 P2 O2 106.7(2) 5_565 .
O2 P2 O2 98.7(4) 8 .
O6 P3 O6 121.6(3) 6_566 7_566
O6 P3 O5 110.6(2) 6_566 4_576
O6 P3 O5 106.1(2) 7_566 4_576
O6 P3 O5 106.1(2) 6_566 .
O6 P3 O5 110.6(2) 7_566 .
O5 P3 O5 99.6(3) 4_576 .
O4 P4 O4 123.4(3) . 4_566
O4 P4 O7 105.7(2) . .
O4 P4 O7 109.6(2) 4_566 .
O4 P4 O7 109.6(2) . 4_566
O4 P4 O7 105.7(2) 4_566 4_566
O7 P4 O7 100.7(4) . 4_566
P2 O1 Gd1 130.1(3) . .
P1 O2 P2 132.4(3) . .
P1 O3 Gd1 163.7(3) . 5_566
P4 O4 Gd1 147.7(3) . 6_556
P1 O5 P3 141.6(3) . .
P3 O6 Gd1 148.7(2) 6_646 .
P1 O7 P4 135.1(3) . .
P2 O8 Gd1 174.6(4) 5_565 .

loop_
_geom_bond_atom_site_label_1
_geom_bond_atom_site_label_2
_geom_bond_distance
_geom_bond_site_symmetry_2
Gd1 O4 2.375(4) 6_656
Gd1 O4 2.375(4) 3_455
Gd1 O6 2.388(4) 8
Gd1 O6 2.388(4) .
Gd1 O8 2.451(6) .
Gd1 O3 2.465(4) 5_566
Gd1 O3 2.465(4) 4_566
Gd1 O1 2.485(6) .
P1 O3 1.471(4) .
P1 O7 1.554(4) .
P1 O5 1.560(4) .
P1 O2 1.563(4) .
P2 O1 1.471(6) .
P2 O8 1.480(6) 5_565
P2 O2 1.629(4) 8
P2 O2 1.629(4) .
P3 O6 1.475(4) 6_566
P3 O6 1.475(4) 7_566
P3 O5 1.620(4) 4_576
P3 O5 1.620(4) .
P4 O4 1.471(4) .
P4 O4 1.471(4) 4_566
P4 O7 1.609(4) .
P4 O7 1.609(4) 4_566
O3 Gd1 2.465(4) 5_566
O4 Gd1 2.375(4) 6_556
O6 P3 1.475(4) 6_646
O8 P2 1.480(6) 5_565

_cod_database_fobs_code 1560900
